data_7207784
loop_
_publ_author_name
'Wang, Hong-Mei'
'Han, Yi'
'Niu, Yun-Yin'
'Zhang, Zhen-Hua'
'Hou, Hong-Wei'
'Zhu, Yu'

_publ_section_title
;
 External template-assisted self-assembly: design and synthesis of the
 [MoOS3Cu3]+ based supramolecular polymeric clusters
;
_journal_issue 9
_journal_name_full CrystEngComm
_journal_page_first 3125
_journal_paper_doi 10.1039/c2ce06518e
_journal_volume 14
_journal_year 2012
_chemical_formula_moiety 'C25 H20 Cu3 I Mo N5 O S3'
_chemical_formula_sum 'C50 H40 Cu6 I2 Mo2 N10 O2 S6'
_chemical_formula_weight 1832.20
_chemical_name_systematic
;

?

;
_space_group_IT_number 15
_symmetry_cell_setting monoclinic
_symmetry_space_group_name_Hall '-C 2yc'
_symmetry_space_group_name_H-M 'C 1 2/c 1'
_atom_sites_solution_hydrogens geom
_atom_sites_solution_primary direct
_atom_sites_solution_secondary difmap
_audit_creation_method SHELXL-97
_cell_angle_alpha 90.00
_cell_angle_beta 96.459(18)
_cell_angle_gamma 90.00
_cell_formula_units_Z 4
_cell_length_a 21.186(5)
_cell_length_b 21.293(5)
_cell_length_c 17.947(4)
_cell_measurement_reflns_used 8223
_cell_measurement_temperature 296(2)
_cell_measurement_theta_max 24.40
_cell_measurement_theta_min 2.71
_cell_volume 8045(3)
_computing_cell_refinement 'Bruker SMART'
_computing_data_collection 'Bruker SMART'
_computing_data_reduction 'Bruker SAINT'
_computing_molecular_graphics 'Bruker SHELXTL'
_computing_publication_material 'Bruker SHELXTL'
_computing_structure_refinement 'SHELXL-97 (Sheldrick, 1997)'
_computing_structure_solution 'SHELXS-97 (Sheldrick, 1990)'
_diffrn_ambient_temperature 296(2)
_diffrn_measured_fraction_theta_full 0.982
_diffrn_measured_fraction_theta_max 0.982
_diffrn_measurement_device_type 'CCD area detector'
_diffrn_measurement_method 'phi and omega scans'
_diffrn_radiation_monochromator graphite
_diffrn_radiation_source 'fine-focus sealed tube'
_diffrn_radiation_type MoK\a
_diffrn_radiation_wavelength 0.71073
_diffrn_reflns_av_R_equivalents 0.0903
_diffrn_reflns_av_sigmaI/netI 0.0547
_diffrn_reflns_limit_h_max 25
_diffrn_reflns_limit_h_min -25
_diffrn_reflns_limit_k_max 25
_diffrn_reflns_limit_k_min -25
_diffrn_reflns_limit_l_max 21
_diffrn_reflns_limit_l_min -21
_diffrn_reflns_number 46399
_diffrn_reflns_theta_full 25.50
_diffrn_reflns_theta_max 25.50
_diffrn_reflns_theta_min 1.70
_diffrn_standards_decay_% 0
_diffrn_standards_interval_count 0
_diffrn_standards_interval_time 0
_diffrn_standards_number 0
_exptl_absorpt_coefficient_mu 2.814
_exptl_absorpt_correction_T_max 0.5149
_exptl_absorpt_correction_T_min 0.3761
_exptl_absorpt_correction_type multi-scan
_exptl_absorpt_process_details sadabs
_exptl_crystal_colour black
_exptl_crystal_density_diffrn 1.513
_exptl_crystal_density_method 'not measured'
_exptl_crystal_description block
_exptl_crystal_F_000 3544
_exptl_crystal_size_max 0.43
_exptl_crystal_size_mid 0.32
_exptl_crystal_size_min 0.27
_platon_squeeze_details ' ?'
_refine_diff_density_max 2.226
_refine_diff_density_min -2.645
_refine_diff_density_rms 0.228
_refine_ls_extinction_method none
_refine_ls_goodness_of_fit_ref 1.096
_refine_ls_hydrogen_treatment constr
_refine_ls_matrix_type full
_refine_ls_number_parameters 352
_refine_ls_number_reflns 7363
_refine_ls_number_restraints 0
_refine_ls_restrained_S_all 1.096
_refine_ls_R_factor_all 0.1096
_refine_ls_R_factor_gt 0.0818
_refine_ls_shift/su_max 0.002
_refine_ls_shift/su_mean 0.000
_refine_ls_structure_factor_coef Fsqd
_refine_ls_weighting_details 'calc w=1/[\s^2^(Fo^2^)+(0.1800P)^2^+8.1002P] where P=(Fo^2^+2Fc^2^)/3'
_refine_ls_weighting_scheme calc
_refine_ls_wR_factor_gt 0.2246
_refine_ls_wR_factor_ref 0.2739
_reflns_number_gt 4785
_reflns_number_total 7363
_reflns_threshold_expression >2sigma(I)
_cod_data_source_file c2ce06518e.txt
_cod_data_source_block b
_cod_depositor_comments
;
The following automatic conversions were performed:

'_symmetry_cell_setting' value 'Monoclinic' changed to 'monoclinic'
according to /home/saulius/struct/CIF-dictionaries/cif_core.dic
dictionary named 'cif_core.dic' version 2.4.1 from 2010-06-29.

Automatic conversion script
Id: cif_fix_values 1715 2011-07-08 13:25:40Z adriana 
;
_cod_original_sg_symbol_H-M C2/c
_cod_database_code 7207784

loop_
_symmetry_equiv_pos_as_xyz
'x, y, z'
'-x, y, -z+1/2'
'x+1/2, y+1/2, z'
'-x+1/2, y+1/2, -z+1/2'
'-x, -y, -z'
'x, -y, z-1/2'
'-x+1/2, -y+1/2, -z'
'x+1/2, -y+1/2, z-1/2'

loop_
_atom_site_label
_atom_site_type_symbol
_atom_site_fract_x
_atom_site_fract_y
_atom_site_fract_z
_atom_site_U_iso_or_equiv
_atom_site_adp_type
_atom_site_occupancy
_atom_site_symmetry_multiplicity
_atom_site_calc_flag
_atom_site_refinement_flags
Mo1 Mo 0.21421(3) 1.01881(3) 0.49530(3) 0.0399(3) Uani 1 1 d .
I1 I 0.38208(5) 0.86426(4) 0.57039(5) 0.0977(4) Uani 1 1 d .
S1 S 0.21534(11) 0.94813(9) 0.58949(12) 0.0488(5) Uani 1 1 d .
S2 S 0.24031(11) 1.11506(9) 0.54490(11) 0.0473(5) Uani 1 1 d .
S3 S 0.29021(11) 0.99017(9) 0.42382(11) 0.0456(5) Uani 1 1 d .
O1 O 0.1414(3) 1.0203(3) 0.4443(4) 0.0631(17) Uani 1 1 d .
Cu1 Cu 0.28509(5) 0.91277(5) 0.51250(5) 0.0484(3) Uani 1 1 d .
Cu2 Cu 0.23751(5) 1.04542(5) 0.64081(5) 0.0452(3) Uani 1 1 d .
Cu3 Cu 0.31772(5) 1.08807(4) 0.47253(5) 0.0447(3) Uani 1 1 d .
N1 N 0.2412(4) 0.8397(3) 0.4394(3) 0.0480(17) Uani 1 1 d .
N2 N 0.1814(4) 0.6469(3) 0.1192(4) 0.0520(17) Uani 1 1 d .
N3 N 0.1530(3) 1.0590(3) 0.6900(4) 0.0485(16) Uani 1 1 d .
N4 N 0.3123(3) 1.0526(3) 0.7193(4) 0.0487(16) Uani 1 1 d .
N5 N 0.5924(4) 1.0856(3) 0.9717(4) 0.0491(17) Uani 1 1 d .
C1 C 0.1929(4) 0.8504(4) 0.3909(5) 0.054(2) Uani 1 1 d .
H1 H 0.1688 0.8859 0.3983 0.065 Uiso 1 1 calc R
C2 C 0.1736(5) 0.8138(4) 0.3289(5) 0.056(2) Uani 1 1 d .
H2 H 0.1379 0.8243 0.2964 0.067 Uiso 1 1 calc R
C3 C 0.2098(4) 0.7599(4) 0.3162(5) 0.051(2) Uani 1 1 d .
C4 C 0.2626(5) 0.7474(5) 0.3693(5) 0.062(2) Uani 1 1 d .
H4 H 0.2877 0.7121 0.3642 0.074 Uiso 1 1 calc R
C5 C 0.2765(5) 0.7878(4) 0.4284(5) 0.057(2) Uani 1 1 d .
H5 H 0.3117 0.7793 0.4626 0.068 Uiso 1 1 calc R
C6 C 0.1726(6) 0.7090(4) 0.1162(5) 0.069(3) Uani 1 1 d .
H6 H 0.1606 0.7275 0.0698 0.082 Uiso 1 1 calc R
C7 C 0.1805(6) 0.7474(5) 0.1797(6) 0.073(3) Uani 1 1 d .
H7 H 0.1757 0.7907 0.1750 0.088 Uiso 1 1 calc R
C8 C 0.1952(4) 0.7212(4) 0.2481(4) 0.048(2) Uani 1 1 d .
C9 C 0.2034(6) 0.6564(4) 0.2505(5) 0.068(3) Uani 1 1 d .
H9 H 0.2144 0.6367 0.2964 0.082 Uiso 1 1 calc R
C10 C 0.1958(6) 0.6219(4) 0.1875(6) 0.066(3) Uani 1 1 d .
H10 H 0.2008 0.5786 0.1915 0.079 Uiso 1 1 calc R
C11 C 0.1001(5) 1.0799(5) 0.6464(5) 0.062(3) Uani 1 1 d .
H11 H 0.1049 1.0961 0.5992 0.075 Uiso 1 1 calc R
C12 C 0.0438(4) 1.0783(5) 0.6672(5) 0.057(2) Uani 1 1 d .
H12 H 0.0098 1.0931 0.6346 0.069 Uiso 1 1 calc R
C13 C 0.0324(4) 1.0549(4) 0.7377(4) 0.0442(18) Uani 1 1 d .
C14 C 0.0843(4) 1.0344(4) 0.7830(4) 0.0482(19) Uani 1 1 d .
H14 H 0.0801 1.0194 0.8309 0.058 Uiso 1 1 calc R
C15 C 0.1438(5) 1.0360(5) 0.7565(5) 0.055(2) Uani 1 1 d .
H15 H 0.1786 1.0203 0.7870 0.066 Uiso 1 1 calc R
C16 C 0.3204(5) 1.1025(4) 0.7664(5) 0.052(2) Uani 1 1 d .
H16 H 0.2890 1.1332 0.7641 0.062 Uiso 1 1 calc R
C17 C 0.3732(4) 1.1095(4) 0.8173(5) 0.052(2) Uani 1 1 d .
H17 H 0.3761 1.1436 0.8499 0.062 Uiso 1 1 calc R
C18 C 0.4213(4) 1.0667(4) 0.8205(5) 0.0453(18) Uani 1 1 d .
C19 C 0.4112(5) 1.0151(5) 0.7729(6) 0.064(3) Uani 1 1 d .
H19 H 0.4405 0.9824 0.7770 0.076 Uiso 1 1 calc R
C20 C 0.3610(4) 1.0113(4) 0.7220(5) 0.051(2) Uani 1 1 d .
H20 H 0.3592 0.9790 0.6868 0.061 Uiso 1 1 calc R
C21 C 0.5681(5) 1.0294(4) 0.9491(6) 0.061(2) Uani 1 1 d .
H21 H 0.5896 0.9934 0.9671 0.073 Uiso 1 1 calc R
C22 C 0.5148(5) 1.0224(4) 0.9023(6) 0.064(3) Uani 1 1 d .
H22 H 0.5018 0.9822 0.8871 0.077 Uiso 1 1 calc R
C23 C 0.4790(4) 1.0729(4) 0.8760(5) 0.049(2) Uani 1 1 d .
C24 C 0.5027(5) 1.1320(4) 0.8998(6) 0.067(3) Uani 1 1 d .
H24 H 0.4812 1.1685 0.8839 0.080 Uiso 1 1 calc R
C25 C 0.5587(6) 1.1347(5) 0.9476(7) 0.080(4) Uani 1 1 d .
H25 H 0.5735 1.1741 0.9636 0.096 Uiso 1 1 calc R

loop_
_atom_site_aniso_label
_atom_site_aniso_U_11
_atom_site_aniso_U_22
_atom_site_aniso_U_33
_atom_site_aniso_U_23
_atom_site_aniso_U_13
_atom_site_aniso_U_12
Mo1 0.0439(5) 0.0351(4) 0.0380(4) -0.0030(2) -0.0081(3) -0.0002(3)
I1 0.1061(8) 0.0750(6) 0.1062(7) 0.0047(4) -0.0135(6) 0.0050(4)
S1 0.0584(14) 0.0395(10) 0.0480(11) 0.0003(8) 0.0039(10) -0.0043(9)
S2 0.0571(13) 0.0363(9) 0.0468(11) -0.0040(8) -0.0014(9) 0.0007(9)
S3 0.0568(13) 0.0370(9) 0.0416(10) -0.0043(8) -0.0002(9) 0.0010(9)
O1 0.051(4) 0.068(4) 0.064(4) -0.008(3) -0.018(3) -0.005(3)
Cu1 0.0615(7) 0.0351(5) 0.0469(6) -0.0026(4) -0.0019(5) 0.0028(4)
Cu2 0.0445(6) 0.0476(6) 0.0413(6) -0.0051(4) -0.0045(4) 0.0011(4)
Cu3 0.0492(6) 0.0387(5) 0.0438(6) 0.0050(4) -0.0053(4) -0.0003(4)
N1 0.077(5) 0.037(3) 0.028(3) -0.004(3) -0.004(3) -0.006(3)
N2 0.065(5) 0.040(4) 0.049(4) -0.006(3) -0.004(3) 0.002(3)
N3 0.042(4) 0.056(4) 0.045(4) -0.001(3) -0.006(3) 0.006(3)
N4 0.044(4) 0.051(4) 0.048(4) -0.007(3) -0.005(3) 0.003(3)
N5 0.055(4) 0.047(4) 0.043(4) -0.006(3) -0.007(3) 0.007(3)
C1 0.061(6) 0.034(4) 0.064(5) -0.014(4) -0.006(4) 0.007(4)
C2 0.066(6) 0.034(4) 0.064(5) -0.008(4) -0.008(4) -0.002(4)
C3 0.066(6) 0.030(4) 0.054(5) -0.004(3) -0.002(4) -0.017(4)
C4 0.077(7) 0.047(5) 0.062(6) -0.009(4) 0.005(5) 0.002(5)
C5 0.074(6) 0.030(4) 0.062(5) -0.008(4) -0.014(5) -0.001(4)
C6 0.130(10) 0.034(4) 0.037(4) -0.006(3) -0.012(5) 0.011(5)
C7 0.090(8) 0.048(5) 0.075(7) -0.002(5) -0.020(6) 0.009(5)
C8 0.072(6) 0.039(4) 0.033(4) 0.004(3) 0.003(4) 0.000(4)
C9 0.127(10) 0.032(4) 0.045(5) -0.005(4) 0.002(5) 0.007(5)
C10 0.097(8) 0.032(4) 0.066(6) -0.004(4) -0.005(5) -0.006(5)
C11 0.047(6) 0.091(7) 0.048(5) 0.016(5) 0.004(4) 0.009(5)
C12 0.043(5) 0.085(7) 0.041(4) 0.014(4) -0.011(4) 0.017(4)
C13 0.050(5) 0.046(4) 0.037(4) 0.001(3) 0.004(3) 0.009(4)
C14 0.047(5) 0.059(5) 0.036(4) 0.007(4) -0.011(4) 0.001(4)
C15 0.059(6) 0.065(5) 0.038(4) 0.010(4) -0.006(4) 0.001(4)
C16 0.056(5) 0.052(5) 0.045(4) -0.006(4) -0.005(4) 0.010(4)
C17 0.050(5) 0.039(4) 0.063(5) -0.018(4) -0.009(4) -0.004(4)
C18 0.044(5) 0.039(4) 0.048(4) -0.007(3) -0.012(4) -0.005(3)
C19 0.062(6) 0.056(5) 0.072(6) -0.012(5) 0.003(5) 0.013(4)
C20 0.048(5) 0.051(5) 0.050(5) -0.021(4) -0.013(4) 0.003(4)
C21 0.059(6) 0.038(4) 0.082(7) -0.014(4) -0.005(5) 0.005(4)
C22 0.066(6) 0.046(5) 0.074(6) -0.007(4) -0.017(5) 0.005(4)
C23 0.047(5) 0.043(4) 0.052(5) -0.006(4) -0.020(4) -0.010(4)
C24 0.068(6) 0.031(4) 0.094(7) -0.020(4) -0.018(5) -0.001(4)
C25 0.083(8) 0.042(5) 0.103(8) -0.016(5) -0.046(6) 0.009(5)

loop_
_atom_type_symbol
_atom_type_description
_atom_type_scat_dispersion_real
_atom_type_scat_dispersion_imag
_atom_type_scat_source
C C 0.0033 0.0016 'International Tables Vol C Tables 4.2.6.8 and 6.1.1.4'
H H 0.0000 0.0000 'International Tables Vol C Tables 4.2.6.8 and 6.1.1.4'
N N 0.0061 0.0033 'International Tables Vol C Tables 4.2.6.8 and 6.1.1.4'
O O 0.0106 0.0060 'International Tables Vol C Tables 4.2.6.8 and 6.1.1.4'
S S 0.1246 0.1234 'International Tables Vol C Tables 4.2.6.8 and 6.1.1.4'
Cu Cu 0.3201 1.2651 'International Tables Vol C Tables 4.2.6.8 and 6.1.1.4'
Mo Mo -1.6832 0.6857 'International Tables Vol C Tables 4.2.6.8 and 6.1.1.4'
I I -0.4742 1.8119 'International Tables Vol C Tables 4.2.6.8 and 6.1.1.4'

loop_
_geom_angle_atom_site_label_1
_geom_angle_atom_site_label_2
_geom_angle_atom_site_label_3
_geom_angle
_geom_angle_site_symmetry_1
_geom_angle_site_symmetry_3
O1 Mo1 S3 111.2(2) . .
O1 Mo1 S1 110.3(3) . .
S3 Mo1 S1 107.30(8) . .
O1 Mo1 S2 111.0(2) . .
S3 Mo1 S2 107.97(8) . .
S1 Mo1 S2 108.97(8) . .
O1 Mo1 Cu2 125.4(2) . .
S3 Mo1 Cu2 123.39(6) . .
S1 Mo1 Cu2 54.79(6) . .
S2 Mo1 Cu2 54.22(6) . .
O1 Mo1 Cu1 122.2(2) . .
S3 Mo1 Cu1 54.33(6) . .
S1 Mo1 Cu1 53.22(6) . .
S2 Mo1 Cu1 126.74(7) . .
Cu2 Mo1 Cu1 91.51(4) . .
O1 Mo1 Cu3 127.5(2) . .
S3 Mo1 Cu3 54.51(6) . .
S1 Mo1 Cu3 122.27(7) . .
S2 Mo1 Cu3 53.46(6) . .
Cu2 Mo1 Cu3 88.18(4) . .
Cu1 Mo1 Cu3 91.32(4) . .
Mo1 S1 Cu1 73.60(7) . .
Mo1 S1 Cu2 71.56(7) . .
Cu1 S1 Cu2 115.30(10) . .
Cu3 S2 Mo1 73.07(7) . .
Cu3 S2 Cu2 110.38(9) . .
Mo1 S2 Cu2 71.56(7) . .
Mo1 S3 Cu1 73.01(7) . .
Mo1 S3 Cu3 72.92(7) . .
Cu1 S3 Cu3 114.45(9) . .
N1 Cu1 S1 110.0(2) . .
N1 Cu1 S3 98.32(18) . .
S1 Cu1 S3 105.59(8) . .
N1 Cu1 I1 103.8(2) . .
S1 Cu1 I1 117.38(8) . .
S3 Cu1 I1 119.82(8) . .
N1 Cu1 Mo1 109.5(2) . .
S1 Cu1 Mo1 53.18(6) . .
S3 Cu1 Mo1 52.66(6) . .
I1 Cu1 Mo1 146.62(5) . .
N4 Cu2 N3 109.7(3) . .
N4 Cu2 S2 113.3(2) . .
N3 Cu2 S2 108.9(2) . .
N4 Cu2 S1 117.5(2) . .
N3 Cu2 S1 98.5(2) . .
S2 Cu2 S1 107.81(8) . .
N4 Cu2 Mo1 138.6(2) . .
N3 Cu2 Mo1 111.59(19) . .
S2 Cu2 Mo1 54.21(6) . .
S1 Cu2 Mo1 53.65(6) . .
N5 Cu3 N2 108.3(3) 2_656 4
N5 Cu3 S2 114.6(2) 2_656 .
N2 Cu3 S2 111.8(2) 4 .
N5 Cu3 S3 110.0(2) 2_656 .
N2 Cu3 S3 105.6(2) 4 .
S2 Cu3 S3 106.04(9) . .
N5 Cu3 Mo1 129.42(19) 2_656 .
N2 Cu3 Mo1 121.9(2) 4 .
S2 Cu3 Mo1 53.47(6) . .
S3 Cu3 Mo1 52.57(6) . .
C1 N1 C5 116.9(7) . .
C1 N1 Cu1 122.4(5) . .
C5 N1 Cu1 117.7(6) . .
C6 N2 C10 116.5(7) . .
C6 N2 Cu3 125.5(6) . 4_545
C10 N2 Cu3 117.8(6) . 4_545
C15 N3 C11 116.3(8) . .
C15 N3 Cu2 123.0(6) . .
C11 N3 Cu2 119.1(6) . .
C20 N4 C16 116.4(7) . .
C20 N4 Cu2 121.0(5) . .
C16 N4 Cu2 122.2(6) . .
C25 N5 C21 115.7(8) . .
C25 N5 Cu3 125.6(7) . 2_656
C21 N5 Cu3 118.2(6) . 2_656
N1 C1 C2 125.8(8) . .
N1 C1 H1 117.1 . .
C2 C1 H1 117.1 . .
C1 C2 C3 118.1(9) . .
C1 C2 H2 120.9 . .
C3 C2 H2 120.9 . .
C4 C3 C2 116.6(8) . .
C4 C3 C8 122.0(8) . .
C2 C3 C8 121.3(8) . .
C5 C4 C3 119.3(9) . .
C5 C4 H4 120.4 . .
C3 C4 H4 120.4 . .
N1 C5 C4 123.2(9) . .
N1 C5 H5 118.4 . .
C4 C5 H5 118.4 . .
N2 C6 C7 122.9(9) . .
N2 C6 H6 118.6 . .
C7 C6 H6 118.6 . .
C8 C7 C6 119.5(9) . .
C8 C7 H7 120.2 . .
C6 C7 H7 120.2 . .
C7 C8 C9 117.0(8) . .
C7 C8 C3 121.8(8) . .
C9 C8 C3 120.8(7) . .
C10 C9 C8 120.9(9) . .
C10 C9 H9 119.6 . .
C8 C9 H9 119.6 . .
N2 C10 C9 123.1(8) . .
N2 C10 H10 118.4 . .
C9 C10 H10 118.4 . .
C12 C11 N3 123.4(8) . .
C12 C11 H11 118.3 . .
N3 C11 H11 118.3 . .
C11 C12 C13 121.9(8) . .
C11 C12 H12 119.1 . .
C13 C12 H12 119.1 . .
C14 C13 C12 116.2(8) . .
C14 C13 C13 122.1(8) . 2_556
C12 C13 C13 121.6(9) . 2_556
C13 C14 C15 119.1(8) . .
C13 C14 H14 120.4 . .
C15 C14 H14 120.4 . .
N3 C15 C14 123.0(8) . .
N3 C15 H15 118.5 . .
C14 C15 H15 118.5 . .
N4 C16 C17 122.5(8) . .
N4 C16 H16 118.8 . .
C17 C16 H16 118.8 . .
C18 C17 C16 120.5(8) . .
C18 C17 H17 119.8 . .
C16 C17 H17 119.8 . .
C17 C18 C19 116.0(8) . .
C17 C18 C23 121.5(7) . .
C19 C18 C23 122.4(8) . .
C20 C19 C18 121.8(9) . .
C20 C19 H19 119.1 . .
C18 C19 H19 119.1 . .
C19 C20 N4 122.4(8) . .
C19 C20 H20 118.8 . .
N4 C20 H20 118.8 . .
C22 C21 N5 123.7(9) . .
C22 C21 H21 118.1 . .
N5 C21 H21 118.1 . .
C21 C22 C23 121.6(9) . .
C21 C22 H22 119.2 . .
C23 C22 H22 119.2 . .
C22 C23 C24 115.8(8) . .
C22 C23 C18 122.8(8) . .
C24 C23 C18 121.3(8) . .
C25 C24 C23 118.6(9) . .
C25 C24 H24 120.7 . .
C23 C24 H24 120.7 . .
N5 C25 C24 124.6(9) . .
N5 C25 H25 117.7 . .
C24 C25 H25 117.7 . .

loop_
_geom_bond_atom_site_label_1
_geom_bond_atom_site_label_2
_geom_bond_distance
_geom_bond_site_symmetry_2
Mo1 O1 1.704(6) .
Mo1 S3 2.253(2) .
Mo1 S1 2.261(2) .
Mo1 S2 2.278(2) .
Mo1 Cu2 2.6636(13) .
Mo1 Cu1 2.7099(13) .
Mo1 Cu3 2.7116(13) .
I1 Cu1 2.4266(15) .
S1 Cu1 2.263(2) .
S1 Cu2 2.294(2) .
S2 Cu3 2.277(2) .
S2 Cu2 2.278(2) .
S3 Cu1 2.302(2) .
S3 Cu3 2.310(2) .
Cu1 N1 2.175(6) .
Cu2 N4 2.003(7) .
Cu2 N3 2.104(7) .
Cu3 N5 2.050(7) 2_656
Cu3 N2 2.070(7) 4
N1 C1 1.287(11) .
N1 C5 1.362(11) .
N2 C6 1.336(11) .
N2 C10 1.340(12) .
N2 Cu3 2.070(7) 4_545
N3 C15 1.324(11) .
N3 C11 1.367(12) .
N4 C20 1.353(11) .
N4 C16 1.358(11) .
N5 C25 1.311(12) .
N5 C21 1.347(11) .
N5 Cu3 2.050(7) 2_656
C1 C2 1.383(12) .
C1 H1 0.9300 .
C2 C3 1.412(13) .
C2 H2 0.9300 .
C3 C4 1.410(13) .
C3 C8 1.478(11) .
C4 C5 1.372(13) .
C4 H4 0.9300 .
C5 H5 0.9300 .
C6 C7 1.397(14) .
C6 H6 0.9300 .
C7 C8 1.352(13) .
C7 H7 0.9300 .
C8 C9 1.390(12) .
C9 C10 1.343(13) .
C9 H9 0.9300 .
C10 H10 0.9300 .
C11 C12 1.288(13) .
C11 H11 0.9300 .
C12 C13 1.406(12) .
C12 H12 0.9300 .
C13 C14 1.363(11) .
C13 C13 1.490(17) 2_556
C14 C15 1.398(13) .
C14 H14 0.9300 .
C15 H15 0.9300 .
C16 C17 1.369(13) .
C16 H16 0.9300 .
C17 C18 1.364(12) .
C17 H17 0.9300 .
C18 C19 1.395(12) .
C18 C23 1.493(11) .
C19 C20 1.325(13) .
C19 H19 0.9300 .
C20 H20 0.9300 .
C21 C22 1.338(14) .
C21 H21 0.9300 .
C22 C23 1.368(13) .
C22 H22 0.9300 .
C23 C24 1.403(11) .
C24 C25 1.385(14) .
C24 H24 0.9300 .
C25 H25 0.9300 .

loop_
_geom_torsion_atom_site_label_1
_geom_torsion_atom_site_label_2
_geom_torsion_atom_site_label_3
_geom_torsion_atom_site_label_4
_geom_torsion
_geom_torsion_site_symmetry_1
_geom_torsion_site_symmetry_4
O1 Mo1 S1 Cu1 115.7(3) . .
S3 Mo1 S1 Cu1 -5.53(9) . .
S2 Mo1 S1 Cu1 -122.19(8) . .
Cu2 Mo1 S1 Cu1 -124.59(9) . .
Cu3 Mo1 S1 Cu1 -64.04(8) . .
O1 Mo1 S1 Cu2 -119.7(3) . .
S3 Mo1 S1 Cu2 119.06(8) . .
S2 Mo1 S1 Cu2 2.40(9) . .
Cu1 Mo1 S1 Cu2 124.59(9) . .
Cu3 Mo1 S1 Cu2 60.56(8) . .
O1 Mo1 S2 Cu3 -121.7(3) . .
S3 Mo1 S2 Cu3 0.38(8) . .
S1 Mo1 S2 Cu3 116.61(8) . .
Cu2 Mo1 S2 Cu3 119.03(8) . .
Cu1 Mo1 S2 Cu3 58.85(8) . .
O1 Mo1 S2 Cu2 119.2(3) . .
S3 Mo1 S2 Cu2 -118.65(8) . .
S1 Mo1 S2 Cu2 -2.42(9) . .
Cu1 Mo1 S2 Cu2 -60.18(9) . .
Cu3 Mo1 S2 Cu2 -119.03(8) . .
O1 Mo1 S3 Cu1 -115.2(3) . .
S1 Mo1 S3 Cu1 5.45(8) . .
S2 Mo1 S3 Cu1 122.77(8) . .
Cu2 Mo1 S3 Cu1 64.26(7) . .
Cu3 Mo1 S3 Cu1 123.14(8) . .
O1 Mo1 S3 Cu3 121.7(3) . .
S1 Mo1 S3 Cu3 -117.69(8) . .
S2 Mo1 S3 Cu3 -0.37(8) . .
Cu2 Mo1 S3 Cu3 -58.88(7) . .
Cu1 Mo1 S3 Cu3 -123.14(8) . .
Mo1 S1 Cu1 N1 -99.80(19) . .
Cu2 S1 Cu1 N1 -159.6(2) . .
Mo1 S1 Cu1 S3 5.37(8) . .
Cu2 S1 Cu1 S3 -54.38(12) . .
Mo1 S1 Cu1 I1 141.91(6) . .
Cu2 S1 Cu1 I1 82.16(11) . .
Cu2 S1 Cu1 Mo1 -59.75(8) . .
Mo1 S3 Cu1 N1 108.2(2) . .
Cu3 S3 Cu1 N1 169.7(2) . .
Mo1 S3 Cu1 S1 -5.40(8) . .
Cu3 S3 Cu1 S1 56.15(13) . .
Mo1 S3 Cu1 I1 -140.66(6) . .
Cu3 S3 Cu1 I1 -79.11(11) . .
Cu3 S3 Cu1 Mo1 61.55(8) . .
O1 Mo1 Cu1 N1 8.6(4) . .
S3 Mo1 Cu1 N1 -85.6(2) . .
S1 Mo1 Cu1 N1 100.9(2) . .
S2 Mo1 Cu1 N1 -172.1(2) . .
Cu2 Mo1 Cu1 N1 143.19(19) . .
Cu3 Mo1 Cu1 N1 -128.60(19) . .
O1 Mo1 Cu1 S1 -92.3(3) . .
S3 Mo1 Cu1 S1 173.50(10) . .
S2 Mo1 Cu1 S1 87.04(11) . .
Cu2 Mo1 Cu1 S1 42.29(8) . .
Cu3 Mo1 Cu1 S1 130.50(8) . .
O1 Mo1 Cu1 S3 94.2(3) . .
S1 Mo1 Cu1 S3 -173.50(10) . .
S2 Mo1 Cu1 S3 -86.45(10) . .
Cu2 Mo1 Cu1 S3 -131.21(7) . .
Cu3 Mo1 Cu1 S3 -43.00(7) . .
O1 Mo1 Cu1 I1 -177.0(3) . .
S3 Mo1 Cu1 I1 88.78(12) . .
S1 Mo1 Cu1 I1 -84.71(12) . .
S2 Mo1 Cu1 I1 2.33(14) . .
Cu2 Mo1 Cu1 I1 -42.42(10) . .
Cu3 Mo1 Cu1 I1 45.79(10) . .
Cu3 S2 Cu2 N4 71.0(2) . .
Mo1 S2 Cu2 N4 134.1(2) . .
Cu3 S2 Cu2 N3 -166.7(2) . .
Mo1 S2 Cu2 N3 -103.5(2) . .
Cu3 S2 Cu2 S1 -60.81(12) . .
Mo1 S2 Cu2 S1 2.37(9) . .
Cu3 S2 Cu2 Mo1 -63.17(7) . .
Mo1 S1 Cu2 N4 -131.9(2) . .
Cu1 S1 Cu2 N4 -71.0(3) . .
Mo1 S1 Cu2 N3 110.6(2) . .
Cu1 S1 Cu2 N3 171.5(2) . .
Mo1 S1 Cu2 S2 -2.38(9) . .
Cu1 S1 Cu2 S2 58.49(13) . .
Cu1 S1 Cu2 Mo1 60.87(8) . .
O1 Mo1 Cu2 N4 -177.2(4) . .
S3 Mo1 Cu2 N4 3.4(3) . .
S1 Mo1 Cu2 N4 91.8(3) . .
S2 Mo1 Cu2 N4 -85.4(3) . .
Cu1 Mo1 Cu2 N4 50.5(3) . .
Cu3 Mo1 Cu2 N4 -40.8(3) . .
O1 Mo1 Cu2 N3 6.5(4) . .
S3 Mo1 Cu2 N3 -172.9(2) . .
S1 Mo1 Cu2 N3 -84.6(2) . .
S2 Mo1 Cu2 N3 98.2(2) . .
Cu1 Mo1 Cu2 N3 -125.8(2) . .
Cu3 Mo1 Cu2 N3 142.9(2) . .
O1 Mo1 Cu2 S2 -91.7(3) . .
S3 Mo1 Cu2 S2 88.87(10) . .
S1 Mo1 Cu2 S2 177.20(11) . .
Cu1 Mo1 Cu2 S2 135.93(8) . .
Cu3 Mo1 Cu2 S2 44.66(8) . .
O1 Mo1 Cu2 S1 91.1(3) . .
S3 Mo1 Cu2 S1 -88.33(10) . .
S2 Mo1 Cu2 S1 -177.20(11) . .
Cu1 Mo1 Cu2 S1 -41.27(8) . .
Cu3 Mo1 Cu2 S1 -132.55(8) . .
Mo1 S2 Cu3 N5 -122.0(2) . 2_656
Cu2 S2 Cu3 N5 -59.7(2) . 2_656
Mo1 S2 Cu3 N2 114.3(2) . 4
Cu2 S2 Cu3 N2 176.5(2) . 4
Mo1 S2 Cu3 S3 -0.36(8) . .
Cu2 S2 Cu3 S3 61.88(11) . .
Cu2 S2 Cu3 Mo1 62.24(7) . .
Mo1 S3 Cu3 N5 124.9(2) . 2_656
Cu1 S3 Cu3 N5 63.3(2) . 2_656
Mo1 S3 Cu3 N2 -118.5(2) . 4
Cu1 S3 Cu3 N2 179.9(2) . 4
Mo1 S3 Cu3 S2 0.37(8) . .
Cu1 S3 Cu3 S2 -61.24(12) . .
Cu1 S3 Cu3 Mo1 -61.61(8) . .
O1 Mo1 Cu3 N5 -176.7(4) . 2_656
S3 Mo1 Cu3 N5 -86.0(3) . 2_656
S1 Mo1 Cu3 N5 3.0(3) . 2_656
S2 Mo1 Cu3 N5 93.6(3) . 2_656
Cu2 Mo1 Cu3 N5 48.4(3) . 2_656
Cu1 Mo1 Cu3 N5 -43.1(3) . 2_656
O1 Mo1 Cu3 N2 -5.1(4) . 4
S3 Mo1 Cu3 N2 85.6(3) . 4
S1 Mo1 Cu3 N2 174.6(2) . 4
S2 Mo1 Cu3 N2 -94.8(3) . 4
Cu2 Mo1 Cu3 N2 -140.0(2) . 4
Cu1 Mo1 Cu3 N2 128.5(2) . 4
O1 Mo1 Cu3 S2 89.7(3) . .
S3 Mo1 Cu3 S2 -179.56(10) . .
S1 Mo1 Cu3 S2 -90.60(10) . .
Cu2 Mo1 Cu3 S2 -45.21(7) . .
Cu1 Mo1 Cu3 S2 -136.68(7) . .
O1 Mo1 Cu3 S3 -90.7(3) . .
S1 Mo1 Cu3 S3 88.96(10) . .
S2 Mo1 Cu3 S3 179.56(10) . .
Cu2 Mo1 Cu3 S3 134.35(7) . .
Cu1 Mo1 Cu3 S3 42.88(7) . .
S1 Cu1 N1 C1 63.5(7) . .
S3 Cu1 N1 C1 -46.5(7) . .
I1 Cu1 N1 C1 -170.1(7) . .
Mo1 Cu1 N1 C1 6.7(8) . .
S1 Cu1 N1 C5 -136.8(6) . .
S3 Cu1 N1 C5 113.2(6) . .
I1 Cu1 N1 C5 -10.4(6) . .
Mo1 Cu1 N1 C5 166.4(6) . .
N4 Cu2 N3 C15 -39.9(8) . .
S2 Cu2 N3 C15 -164.4(7) . .
S1 Cu2 N3 C15 83.4(7) . .
Mo1 Cu2 N3 C15 137.5(7) . .
N4 Cu2 N3 C11 155.1(7) . .
S2 Cu2 N3 C11 30.5(8) . .
S1 Cu2 N3 C11 -81.7(7) . .
Mo1 Cu2 N3 C11 -27.5(8) . .
N3 Cu2 N4 C20 136.2(7) . .
S2 Cu2 N4 C20 -101.9(7) . .
S1 Cu2 N4 C20 25.0(8) . .
Mo1 Cu2 N4 C20 -40.2(9) . .
N3 Cu2 N4 C16 -51.6(7) . .
S2 Cu2 N4 C16 70.3(7) . .
S1 Cu2 N4 C16 -162.9(6) . .
Mo1 Cu2 N4 C16 132.0(6) . .
C5 N1 C1 C2 0.1(14) . .
Cu1 N1 C1 C2 159.9(8) . .
N1 C1 C2 C3 -0.4(15) . .
C1 C2 C3 C4 0.9(13) . .
C1 C2 C3 C8 -175.1(8) . .
C2 C3 C4 C5 -1.0(13) . .
C8 C3 C4 C5 174.9(9) . .
C1 N1 C5 C4 -0.2(14) . .
Cu1 N1 C5 C4 -161.1(8) . .
C3 C4 C5 N1 0.7(15) . .
C10 N2 C6 C7 2.9(17) . .
Cu3 N2 C6 C7 -171.6(9) 4_545 .
N2 C6 C7 C8 -2.8(18) . .
C6 C7 C8 C9 1.8(16) . .
C6 C7 C8 C3 174.4(10) . .
C4 C3 C8 C7 -133.4(11) . .
C2 C3 C8 C7 42.4(14) . .
C4 C3 C8 C9 38.9(14) . .
C2 C3 C8 C9 -145.3(10) . .
C7 C8 C9 C10 -1.2(17) . .
C3 C8 C9 C10 -173.9(10) . .
C6 N2 C10 C9 -2.3(16) . .
Cu3 N2 C10 C9 172.7(9) 4_545 .
C8 C9 C10 N2 1.5(18) . .
C15 N3 C11 C12 0.4(16) . .
Cu2 N3 C11 C12 166.4(9) . .
N3 C11 C12 C13 0.3(17) . .
C11 C12 C13 C14 0.4(15) . .
C11 C12 C13 C13 178.2(9) . 2_556
C12 C13 C14 C15 -1.8(13) . .
C13 C13 C14 C15 -179.6(7) 2_556 .
C11 N3 C15 C14 -1.8(14) . .
Cu2 N3 C15 C14 -167.3(7) . .
C13 C14 C15 N3 2.6(14) . .
C20 N4 C16 C17 -3.7(13) . .
Cu2 N4 C16 C17 -176.2(7) . .
N4 C16 C17 C18 2.4(14) . .
C16 C17 C18 C19 -3.9(14) . .
C16 C17 C18 C23 -179.3(8) . .
C17 C18 C19 C20 7.2(15) . .
C23 C18 C19 C20 -177.5(9) . .
C18 C19 C20 N4 -9.0(16) . .
C16 N4 C20 C19 7.0(14) . .
Cu2 N4 C20 C19 179.6(8) . .
C25 N5 C21 C22 3.1(16) . .
Cu3 N5 C21 C22 -168.9(9) 2_656 .
N5 C21 C22 C23 -3.0(18) . .
C21 C22 C23 C24 1.6(16) . .
C21 C22 C23 C18 176.5(10) . .
C17 C18 C23 C22 153.1(10) . .
C19 C18 C23 C22 -22.0(15) . .
C17 C18 C23 C24 -32.3(14) . .
C19 C18 C23 C24 152.6(10) . .
C22 C23 C24 C25 -0.7(16) . .
C18 C23 C24 C25 -175.7(10) . .
C21 N5 C25 C24 -2.2(18) . .
Cu3 N5 C25 C24 169.1(10) 2_656 .
C23 C24 C25 N5 1(2) . .

loop_
_platon_squeeze_void_nr
_platon_squeeze_void_average_x
_platon_squeeze_void_average_y
_platon_squeeze_void_average_z
_platon_squeeze_void_volume
_platon_squeeze_void_count_electrons
1 0.000 0.000 -0.005 1415.6 79.3
2 0.500 0.500 -0.033 1414.5 79.5
